data_4311300
loop_
_publ_author_name
'Yukinari Sunatsuki'
'Hiromi Ohta'
'Masaaki Kojima'
'Yuichi Ikuta'
'Yoshiyuki Goto'
'Naohide Matsumoto'
'Seiichiro Iijima'
'Haruo Akashi'
'Sumio Kaizaki'
'Fran\,coise Dahan'
'Jean-Pierre Tuchagues'

_publ_contact_author_address Japan
_publ_contact_author_email kojima@cc.okayama-u.ac.jp
_publ_contact_author_fax +81-86-251-7842
_publ_contact_author_name 'Masaaki KOJIMA'
_publ_contact_author_phone +81-86-251-7842
_publ_section_title
;
 Supramolecular Spin-Crossover Iron Complexes Based on
 Imidazole-Imidazolate Hydrogen Bonds
;
_journal_name_full 'Inorganic Chemistry'
_journal_page_first 4154
_journal_page_last 4171
_journal_paper_doi 10.1021/ic0498384
_journal_volume 43
_journal_year 2004
_chemical_formula_moiety 'C18 H22.50 B0.50 F2 Fe N10 '
_chemical_formula_sum 'C18 H22.5 B0.5 F2 Fe N10'
_chemical_formula_weight 478.19
_space_group_IT_number 150
_symmetry_cell_setting trigonal
_symmetry_Int_Tables_number 150
_symmetry_space_group_name_Hall 'P 3 2"'
_symmetry_space_group_name_H-M 'P 3 2 1'
_cell_angle_alpha 90
_cell_angle_beta 90
_cell_angle_gamma 120
_cell_formula_units_Z 2
_cell_length_a 11.8898(9)
_cell_length_b 11.8898(9)
_cell_length_c 9.4759(9)
_cell_measurement_reflns_used 15521
_cell_measurement_temperature 293.1
_cell_measurement_theta_max 27.5
_cell_measurement_theta_min 2.0
_cell_volume 1160.11(17)
_computing_data_reduction CrystalStructure
_computing_publication_material 'CrystalStructure Ver. 3.5.1'
_computing_structure_refinement CRYSTALS
_computing_structure_solution SIR92
_diffrn_measured_fraction_theta_full 1.0000
_diffrn_measured_fraction_theta_max 1.0000
_diffrn_radiation_type 'Mo K\a'
_diffrn_radiation_wavelength 0.7107
_diffrn_reflns_av_R_equivalents 0.041
_diffrn_reflns_limit_h_max 15
_diffrn_reflns_limit_h_min -15
_diffrn_reflns_limit_k_max 15
_diffrn_reflns_limit_k_min -15
_diffrn_reflns_limit_l_max 12
_diffrn_reflns_limit_l_min -12
_diffrn_reflns_number 8431
_diffrn_reflns_theta_full 27.46
_diffrn_reflns_theta_max 27.46
_exptl_absorpt_coefficient_mu 0.691
_exptl_absorpt_correction_type none
_exptl_crystal_colour black
_exptl_crystal_density_diffrn 1.369
_exptl_crystal_density_method 'not measured'
_exptl_crystal_description hexaplate
_exptl_crystal_F_000 494.00
_exptl_crystal_size_max 0.10
_exptl_crystal_size_mid 0.10
_exptl_crystal_size_min 0.05
_refine_diff_density_max 1.64
_refine_diff_density_min -0.54
_refine_ls_abs_structure_details 'Flack, H. D. (1983), Acta Cryst. A39, 876-881.  763 Friedel Pairs'
_refine_ls_abs_structure_Flack 0.01(5)
_refine_ls_extinction_coef 764(68)
_refine_ls_extinction_method 'Larson (1970) Crystallographic Computing eq. 22'
_refine_ls_goodness_of_fit_ref 1.125
_refine_ls_hydrogen_treatment refall
_refine_ls_number_parameters 126
_refine_ls_number_reflns 1784
_refine_ls_R_factor_gt 0.0610
_refine_ls_shift/su_max 0.0000
_refine_ls_structure_factor_coef Fsqd
_refine_ls_weighting_details 'w = 1/[0.0010Fo^2^ + 3.0000\s(Fo^2^) + 0.5000]/(4Fo^2^)'
_refine_ls_weighting_scheme calc
_refine_ls_wR_factor_ref 0.1460
_reflns_number_gt 1448
_reflns_number_total 1784
_reflns_threshold_expression F^2^>2.0\s(F^2^)
_cod_data_source_file ic0498384si20040401_112019_04.cif
_cod_data_source_block '_[Fe(H3L)][Fe(L)]BF4at293K'
_cod_original_cell_volume 1160.1(2)
_cod_original_sg_symbol_Hall 'P 3'
_cod_original_sg_symbol_H-M 'P 3 2 1 '
_cod_original_formula_sum 'C18 H22.50 B0.50 F2 Fe N10 '
_cod_database_code 4311300

loop_
_symmetry_equiv_pos_as_xyz
x,y,z
-y,x-y,z
-x+y,-x,z
y,x,-z
x-y,-y,-z
-x,-x+y,-z

loop_
_atom_site_label
_atom_site_type_symbol
_atom_site_fract_x
_atom_site_fract_y
_atom_site_fract_z
_atom_site_U_iso_or_equiv
_atom_site_adp_type
_atom_site_occupancy
_atom_site_symmetry_multiplicity
_atom_site_calc_flag
_atom_site_refinement_flags
_atom_site_disorder_assembly
_atom_site_disorder_group
Fe(1) Fe 0.6667 0.3333 0.0693 0.0396(2) Uani 1.00 1 d . . .
F(1) F -0.1064 -0.0299 0.1415 0.230(8) Uiso 0.50 1 d P . .
N(1) N 0.6667 0.3333 -0.2486 0.052(1) Uani 1.00 1 d . . .
N(2) N 0.7208 0.2086 -0.0302 0.052(1) Uani 1.00 1 d . . .
N(3) N 0.8144 0.3464 0.2028 0.044(1) Uani 1.00 1 d . . .
N(4) N 0.9391 0.3436 0.3730 0.064(1) Uani 1.00 1 d . . .
C(1) C 0.7086 0.2402 -0.2774 0.072(3) Uani 1.00 1 d . . .
C(2) C 0.6646 0.1435 -0.1598 0.095(4) Uani 1.00 1 d . . .
C(3) C 0.8048 0.1901 0.0353 0.055(2) Uani 1.00 1 d . . .
C(4) C 0.8554 0.2610 0.1677 0.047(1) Uani 1.00 1 d . . .
C(5) C 0.8678 0.3922 0.3277 0.053(1) Uani 1.00 1 d . . .
C(6) C 0.9321 0.2612 0.2732 0.066(2) Uani 1.00 1 d . . .
B(1) B 0.0000 0.0000 0.0000 0.13(1) Uani 0.50 1 d P . .
H(1) H 0.6767 0.1946 -0.3183 0.05(2) Uiso 1.00 1 c . . .
H(2) H 0.8181 0.3444 -0.2468 0.14(4) Uiso 1.00 1 c . . .
H(3) H 0.6849 0.1126 -0.1689 0.02(2) Uiso 1.00 1 c . . .
H(4) H 0.5589 0.0622 -0.1540 0.09(2) Uiso 1.00 1 c . . .
H(5) H 0.8176 0.1116 -0.0005 0.04(1) Uiso 1.00 1 c . . .
H(6) H 0.8439 0.4462 0.3821 0.03(1) Uiso 1.00 1 c . . .
H(7) H 0.9561 0.2120 0.2754 0.05(2) Uiso 1.00 1 c . . .
H(8) H 1.0000 0.3416 0.5000 0.22(7) Uiso 1.00 1 c . . .

loop_
_atom_site_aniso_label
_atom_site_aniso_U_11
_atom_site_aniso_U_22
_atom_site_aniso_U_33
_atom_site_aniso_U_12
_atom_site_aniso_U_13
_atom_site_aniso_U_23
Fe(1) 0.0413 0.0413 0.0360 0.0207 0.0000 0.0000
N(1) 0.0534 0.0534 0.0508 0.0267 0.0000 0.0000
N(2) 0.0713 0.0465 0.0290 0.0234 -0.0134 -0.0056
N(3) 0.0479 0.0527 0.0254 0.0210 -0.0075 -0.0074
N(4) 0.0575 0.0913 0.0383 0.0335 -0.0186 -0.0094
C(1) 0.1140 0.0914 0.0306 0.0665 -0.0143 -0.0193
C(2) 0.1792 0.0650 0.0503 0.0678 -0.0502 -0.0239
C(3) 0.0802 0.0518 0.0393 0.0377 -0.0058 -0.0076
C(4) 0.0495 0.0595 0.0340 0.0286 -0.0077 -0.0055
C(5) 0.0449 0.0659 0.0316 0.0146 -0.0027 -0.0104
C(6) 0.0655 0.0870 0.0550 0.0459 -0.0164 -0.0043
B(1) 0.1839 0.1839 0.0261 0.0920 0.0000 0.0000

loop_
_atom_type_symbol
_atom_type_description
_atom_type_scat_dispersion_real
_atom_type_scat_dispersion_imag
_atom_type_scat_source
C C 0.003 0.002
;
International Tables for Crystallography
(1992, Vol. C, Tables 4.2.6.8 and 6.1.1.4)
;
H H 0.000 0.000
;
International Tables for Crystallography
(1992, Vol. C, Table 6.1.1.4)
;
N N 0.006 0.003
;
International Tables for Crystallography
(1992, Vol. C, Tables 4.2.6.8 and 6.1.1.4)
;
Fe Fe 0.346 0.844
;
International Tables for Crystallography
(1992, Vol. C, Tables 4.2.6.8 and 6.1.1.4)
;
B B 0.001 0.001
;
International Tables for Crystallography
(1992, Vol. C, Tables 4.2.6.8 and 6.1.1.4)
;
F F 0.017 0.010
;
International Tables for Crystallography
(1992, Vol. C, Tables 4.2.6.8 and 6.1.1.4)
;

loop_
_geom_angle_atom_site_label_1
_geom_angle_atom_site_label_2
_geom_angle_atom_site_label_3
_geom_angle
_geom_angle_publ_flag
_geom_angle_site_symmetry_1
_geom_angle_site_symmetry_2
_geom_angle_site_symmetry_3
N(2) Fe(1) N(3) 77.533182 yes . . .
C(2) N(2) C(3) 120.991559 yes . . .
C(2) N(2) Fe(1) 122.750938 yes . . .
C(3) N(2) Fe(1) 116.210399 yes . . .
C(4) N(3) C(5) 104.261711 yes . . .
C(4) N(3) Fe(1) 113.131115 yes . . .
C(5) N(3) Fe(1) 141.037051 yes . . .
C(5) N(4) C(6) 105.931811 yes . . .
C(2) C(1) H(1) 88.096505 no . . .
C(2) C(1) H(2) 111.335383 no . . .
C(2) C(1) N(1) 109.017877 yes . . .
H(1) C(1) H(2) 148.726159 no . . .
H(1) C(1) N(1) 119.666101 no . . .
H(2) C(1) N(1) 78.148022 no . . .
H(3) C(2) H(4) 96.250542 no . . .
H(3) C(2) N(2) 105.075388 no . . .
H(3) C(2) C(1) 107.610460 no . . .
H(4) C(2) N(2) 115.875095 no . . .
H(4) C(2) C(1) 120.102398 no . . .
N(2) C(2) C(1) 109.562999 yes . . .
C(4) C(3) H(5) 125.187002 no . . .
C(4) C(3) N(2) 116.440225 yes . . .
H(5) C(3) N(2) 117.250598 no . . .
C(6) C(4) N(3) 108.032349 yes . . .
C(6) C(4) C(3) 135.834756 yes . . .
N(3) C(4) C(3) 116.068008 yes . . .
H(6) C(5) N(3) 120.528948 no . . .
H(6) C(5) N(4) 125.764475 no . . .
N(3) C(5) N(4) 113.143166 yes . . .
H(7) C(6) N(4) 129.009272 no . . .
H(7) C(6) C(4) 121.680128 no . . .
N(4) C(6) C(4) 108.628669 yes . . .

loop_
_geom_bond_atom_site_label_1
_geom_bond_atom_site_label_2
_geom_bond_distance
_geom_bond_publ_flag
_geom_bond_site_symmetry_1
_geom_bond_site_symmetry_2
Fe(1) N(2) 2.110278 yes . .
Fe(1) N(3) 2.106163 yes . .
F(1) B(1) 1.753141 yes . .
N(1) C(1) 1.448805 yes . .
N(2) C(2) 1.427456 yes . .
N(2) C(3) 1.285408 yes . .
N(3) C(4) 1.368807 yes . .
N(3) C(5) 1.324853 yes . .
N(4) C(5) 1.314360 yes . .
N(4) C(6) 1.333679 yes . .
C(1) C(2) 1.495507 yes . .
C(1) H(1) 0.619231 no . .
C(1) H(2) 1.303839 no . .
C(2) H(3) 0.538296 no . .
C(2) H(4) 1.140905 no . .
C(3) C(4) 1.463589 yes . .
C(3) H(5) 1.072097 no . .
C(4) C(6) 1.352548 yes . .
C(5) H(6) 0.970273 no . .
C(6) H(7) 0.769381 no . .

loop_
_geom_contact_atom_site_label_1
_geom_contact_atom_site_label_2
_geom_contact_distance
_geom_contact_publ_flag
_geom_contact_site_symmetry_1
_geom_contact_site_symmetry_2
Fe(1) N(1) 3.012104 yes . 55501
Fe(1) N(1) 3.012104 yes . 65502
Fe(1) N(1) 3.012104 yes . 66503
Fe(1) N(2) 2.110278 yes . 55501
Fe(1) N(2) 2.110356 yes . 65502
Fe(1) N(2) 2.110380 yes . 66503
Fe(1) N(3) 2.106163 yes . 55501
Fe(1) N(3) 2.106258 yes . 65502
Fe(1) N(3) 2.106204 yes . 66503
Fe(1) C(1) 3.579525 yes . 55501
Fe(1) C(1) 3.579560 yes . 65502
Fe(1) C(1) 3.579570 yes . 66503
Fe(1) C(2) 3.122526 yes . 55501
Fe(1) C(2) 3.122569 yes . 65502
Fe(1) C(2) 3.122612 yes . 66503
Fe(1) C(3) 2.915761 yes . 55501
Fe(1) C(3) 2.915862 yes . 65502
Fe(1) C(3) 2.915863 yes . 66503
Fe(1) C(4) 2.928242 yes . 55501
Fe(1) C(4) 2.928350 yes . 65502
Fe(1) C(4) 2.928322 yes . 66503
Fe(1) C(5) 3.245067 yes . 55501
Fe(1) C(5) 3.245142 yes . 65502
Fe(1) C(5) 3.245085 yes . 66503
Fe(1) H(2) 3.462612 no . 55501
Fe(1) H(2) 3.462672 no . 65502
Fe(1) H(2) 3.462638 no . 66503
Fe(1) H(3) 3.549296 no . 55501
Fe(1) H(3) 3.549347 no . 65502
Fe(1) H(3) 3.549388 no . 66503
Fe(1) H(4) 3.518372 no . 55501
Fe(1) H(4) 3.518383 no . 65502
Fe(1) H(4) 3.518459 no . 66503
Fe(1) H(6) 3.492776 no . 55501
Fe(1) H(6) 3.492825 no . 65502
Fe(1) H(6) 3.492766 no . 66503
F(1) F(1) 1.957039 yes . 55502
F(1) F(1) 1.957039 yes . 55503
F(1) F(1) 3.109236 yes . 55504
F(1) F(1) 2.750818 yes . 55505
F(1) F(1) 3.462323 yes . 55506
F(1) C(6) 3.324666 yes . 54502
F(1) B(1) 1.753141 yes . 55501
F(1) H(5) 3.387612 no . 54502
F(1) H(7) 2.651524 no . 54502
N(1) Fe(1) 3.012104 yes . 55501
N(1) Fe(1) 3.012104 yes . 65502
N(1) Fe(1) 3.012104 yes . 66503
N(1) N(2) 2.801906 yes . 55501
N(1) N(2) 2.801964 yes . 65502
N(1) N(2) 2.801982 yes . 66503
N(1) C(2) 2.397430 yes . 55501
N(1) C(2) 2.397485 yes . 65502
N(1) C(2) 2.397541 yes . 66503
N(1) H(1) 1.835908 no . 55501
N(1) H(1) 1.835969 no . 65502
N(1) H(1) 1.836018 no . 66503
N(1) H(2) 1.738703 no . 55501
N(1) H(2) 1.738822 no . 65502
N(1) H(2) 1.738756 no . 66503
N(1) H(3) 2.841949 no . 55501
N(1) H(3) 2.842012 no . 65502
N(1) H(3) 2.842063 no . 66503
N(1) H(4) 2.951240 no . 55501
N(1) H(4) 2.951253 no . 65502
N(1) H(4) 2.951344 no . 66503
N(2) Fe(1) 2.110278 yes . 55501
N(2) Fe(1) 2.110380 yes . 65502
N(2) Fe(1) 2.110356 yes . 66503
N(2) N(1) 2.801906 yes . 55501
N(2) N(1) 2.801982 yes . 65502
N(2) N(1) 2.801964 yes . 66503
N(2) N(2) 3.270773 yes . 65502
N(2) N(2) 3.270773 yes . 66503
N(2) N(3) 2.640124 yes . 55501
N(2) N(3) 3.060835 yes . 66503
N(2) C(1) 2.388262 yes . 55501
N(2) C(2) 3.452481 yes . 65502
N(2) C(4) 2.338744 yes . 55501
N(2) H(1) 2.769569 no . 55501
N(2) H(2) 2.507646 no . 55501
N(2) H(2) 2.987775 no . 66503
N(2) H(3) 1.651392 no . 55501
N(2) H(4) 2.181917 no . 55501
N(2) H(4) 3.306105 no . 65502
N(2) H(4) 3.453877 no . 55505
N(2) H(5) 2.015853 no . 55501
N(3) Fe(1) 2.106163 yes . 55501
N(3) Fe(1) 2.106204 yes . 65502
N(3) Fe(1) 2.106258 yes . 66503
N(3) N(2) 2.640124 yes . 55501
N(3) N(2) 3.060835 yes . 65502
N(3) N(3) 2.916748 yes . 65502
N(3) N(3) 2.916748 yes . 66503
N(3) N(4) 2.202628 yes . 55501
N(3) C(3) 2.403422 yes . 55501
N(3) C(3) 3.587610 yes . 65502
N(3) C(4) 3.500224 yes . 65502
N(3) C(5) 3.315435 yes . 66503
N(3) C(6) 2.202095 yes . 55501
N(3) H(4) 2.798925 no . 65504
N(3) H(5) 3.407367 no . 55501
N(3) H(6) 2.000659 no . 55501
N(3) H(6) 2.942368 no . 66503
N(3) H(7) 2.926276 no . 55501
N(3) H(8) 3.596293 no . 55501
N(4) N(3) 2.202628 yes . 55501
N(4) C(4) 2.181861 yes . 55501
N(4) H(2) 2.865143 no . 76506
N(4) H(4) 3.042069 no . 65504
N(4) H(6) 2.039526 no . 55501
N(4) H(6) 3.476412 no . 66503
N(4) H(7) 1.913742 no . 55501
N(4) H(8) 1.410924 no . 55501
C(1) Fe(1) 3.579525 yes . 55501
C(1) Fe(1) 3.579570 yes . 65502
C(1) Fe(1) 3.579560 yes . 66503
C(1) N(2) 2.388262 yes . 55501
C(1) C(1) 2.464756 yes . 65502
C(1) C(1) 2.464756 yes . 66503
C(1) C(2) 3.100238 yes . 65502
C(1) C(3) 3.335185 yes . 55501
C(1) H(1) 2.537428 no . 65502
C(1) H(1) 2.916888 no . 66503
C(1) H(2) 1.303839 no . 55501
C(1) H(2) 3.152024 no . 65502
C(1) H(2) 1.939355 no . 66503
C(1) H(3) 1.735919 no . 55501
C(1) H(3) 3.573829 no . 65502
C(1) H(4) 2.291226 no . 55501
C(1) H(4) 3.128035 no . 65502
C(1) H(5) 3.589613 no . 55501
C(2) Fe(1) 3.122526 yes . 55501
C(2) Fe(1) 3.122612 yes . 65502
C(2) Fe(1) 3.122568 yes . 66503
C(2) N(1) 2.397430 yes . 55501
C(2) N(1) 2.397541 yes . 65502
C(2) N(1) 2.397485 yes . 66503
C(2) N(2) 3.452481 yes . 66503
C(2) C(1) 3.100239 yes . 66503
C(2) C(3) 2.362094 yes . 55501
C(2) H(1) 1.599521 no . 55501
C(2) H(2) 2.314171 no . 55501
C(2) H(2) 2.084069 no . 66503
C(2) H(4) 1.140905 no . 55501
C(2) H(5) 2.534374 no . 55501
C(3) Fe(1) 2.915761 yes . 55501
C(3) Fe(1) 2.915863 yes . 65502
C(3) Fe(1) 2.915862 yes . 66503
C(3) F(1) 3.424785 yes . 65501
C(3) F(1) 3.333029 yes . 65505
C(3) N(3) 2.403422 yes . 55501
C(3) N(3) 3.587610 yes . 66503
C(3) C(1) 3.335185 yes . 55501
C(3) C(2) 2.362094 yes . 55501
C(3) C(5) 3.495252 yes . 55501
C(3) C(6) 2.609887 yes . 55501
C(3) H(2) 3.200377 no . 55501
C(3) H(3) 2.304290 no . 55501
C(3) H(3) 3.499075 no . 55505
C(3) H(4) 3.103075 no . 55501
C(3) H(4) 3.562350 no . 55505
C(3) H(5) 3.184562 no . 55505
C(3) H(7) 2.831072 no . 55501
C(4) Fe(1) 2.928242 yes . 55501
C(4) Fe(1) 2.928322 yes . 65502
C(4) Fe(1) 2.928350 yes . 66503
C(4) N(2) 2.338744 yes . 55501
C(4) N(3) 3.500224 yes . 66503
C(4) N(4) 2.181861 yes . 55501
C(4) C(5) 2.126587 yes . 55501
C(4) H(4) 3.145923 no . 65504
C(4) H(5) 2.258289 no . 55501
C(4) H(6) 3.048753 no . 55501
C(4) H(6) 3.313833 no . 66503
C(4) H(7) 1.874662 no . 55501
C(4) H(8) 3.484246 no . 55501
C(5) Fe(1) 3.245067 yes . 55501
C(5) Fe(1) 3.245085 yes . 65502
C(5) Fe(1) 3.245142 yes . 66503
C(5) N(3) 3.315435 yes . 65502
C(5) C(3) 3.495252 yes . 55501
C(5) C(4) 2.126587 yes . 55501
C(5) C(6) 2.113901 yes . 55501
C(5) H(2) 3.335151 no . 76506
C(5) H(3) 3.565816 no . 65504
C(5) H(4) 2.719958 no . 65504
C(5) H(6) 3.041079 no . 66503
C(5) H(7) 2.862265 no . 55501
C(5) H(8) 2.538873 no . 55501
C(6) F(1) 3.488006 yes . 65501
C(6) F(1) 3.324666 yes . 65503
C(6) N(3) 2.202095 yes . 55501
C(6) C(3) 2.609887 yes . 55501
C(6) C(5) 2.113901 yes . 55501
C(6) H(2) 3.074966 no . 76506
C(6) H(4) 3.274784 no . 65504
C(6) H(5) 3.053285 no . 55501
C(6) H(6) 3.051414 no . 55501
C(6) H(8) 2.326107 no . 55501
B(1) F(1) 1.753141 yes . 55501
B(1) F(1) 1.753141 yes . 55502
B(1) F(1) 1.753141 yes . 55503
B(1) F(1) 1.753141 yes . 55504
B(1) F(1) 1.753141 yes . 55505
B(1) F(1) 1.753141 yes . 55506
B(1) H(5) 3.056337 no . 54502
B(1) H(5) 3.056337 no . 66503
B(1) H(5) 3.056337 no . 54504
B(1) H(5) 3.056337 no . 66506
H(1) N(1) 1.835908 no . 55501
H(1) N(1) 1.836018 no . 65502
H(1) N(1) 1.835969 no . 66503
H(1) N(2) 2.769569 no . 55501
H(1) C(1) 2.916888 no . 65502
H(1) C(1) 2.537428 no . 66503
H(1) C(2) 1.599521 no . 55501
H(2) Fe(1) 3.462612 no . 55501
H(2) Fe(1) 3.462639 no . 65502
H(2) Fe(1) 3.462672 no . 66503
H(2) N(1) 1.738703 no . 55501
H(2) N(1) 1.738756 no . 65502
H(2) N(1) 1.738822 no . 66503
H(2) N(2) 2.507646 no . 55501
H(2) N(2) 2.987775 no . 65502
H(2) N(4) 2.865143 no . 76506
H(2) C(1) 1.303839 no . 55501
H(2) C(1) 1.939355 no . 65502
H(2) C(1) 3.152024 no . 66503
H(2) C(2) 2.314171 no . 55501
H(2) C(2) 2.084069 no . 65502
H(2) C(3) 3.200377 no . 55501
H(2) C(5) 3.335151 no . 76506
H(2) C(6) 3.074966 no . 76506
H(3) Fe(1) 3.549296 no . 55501
H(3) Fe(1) 3.549388 no . 65502
H(3) Fe(1) 3.549347 no . 66503
H(3) F(1) 3.445516 no . 65505
H(3) N(1) 2.841949 no . 55501
H(3) N(1) 2.842063 no . 65502
H(3) N(1) 2.842013 no . 66503
H(3) N(2) 1.651392 no . 55501
H(3) C(1) 1.735919 no . 55501
H(3) C(1) 3.573829 no . 66503
H(3) C(3) 2.304290 no . 55501
H(3) C(3) 3.499075 no . 55505
H(3) C(5) 3.565816 no . 54504
H(4) Fe(1) 3.518372 no . 55501
H(4) Fe(1) 3.518459 no . 65502
H(4) Fe(1) 3.518383 no . 66503
H(4) N(1) 2.951240 no . 55501
H(4) N(1) 2.951344 no . 65502
H(4) N(1) 2.951253 no . 66503
H(4) N(2) 2.181917 no . 55501
H(4) N(2) 3.306105 no . 66503
H(4) N(2) 3.453877 no . 55505
H(4) N(3) 2.798925 no . 54504
H(4) N(4) 3.042069 no . 54504
H(4) C(1) 2.291226 no . 55501
H(4) C(1) 3.128035 no . 66503
H(4) C(2) 1.140905 no . 55501
H(4) C(3) 3.103075 no . 55501
H(4) C(3) 3.562350 no . 55505
H(4) C(4) 3.145923 no . 54504
H(4) C(5) 2.719958 no . 54504
H(4) C(6) 3.274784 no . 54504
H(5) F(1) 2.641666 no . 65501
H(5) F(1) 3.387612 no . 65503
H(5) F(1) 2.353060 no . 65505
H(5) N(2) 2.015853 no . 55501
H(5) N(3) 3.407367 no . 55501
H(5) C(1) 3.589613 no . 55501
H(5) C(2) 2.534374 no . 55501
H(5) C(3) 3.184562 no . 55505
H(5) C(4) 2.258289 no . 55501
H(5) C(6) 3.053285 no . 55501
H(5) B(1) 3.056337 no . 65501
H(6) Fe(1) 3.492776 no . 55501
H(6) Fe(1) 3.492766 no . 65502
H(6) Fe(1) 3.492824 no . 66503
H(6) N(3) 2.000659 no . 55501
H(6) N(3) 2.942367 no . 65502
H(6) N(4) 2.039526 no . 55501
H(6) N(4) 3.476413 no . 65502
H(6) C(4) 3.048753 no . 55501
H(6) C(4) 3.313833 no . 65502
H(6) C(5) 3.041080 no . 65502
H(6) C(6) 3.051414 no . 55501
H(7) F(1) 2.880546 no . 65501
H(7) F(1) 2.651524 no . 65503
H(7) N(3) 2.926276 no . 55501
H(7) N(4) 1.913742 no . 55501
H(7) C(3) 2.831072 no . 55501
H(7) C(4) 1.874662 no . 55501
H(7) C(5) 2.862265 no . 55501
H(8) N(3) 3.596293 no . 55501
H(8) N(4) 1.410924 no . 55501
H(8) C(4) 3.484246 no . 55501
H(8) C(5) 2.538873 no . 55501
H(8) C(6) 2.326107 no . 55501
